data_1570694
loop_
_publ_author_name
'Chen, Zunsheng'
'Nie, Biao'
'Li, Xiaoning'
'Liu, Teng'
'Li, Chunsheng'
'Huang, Jiuzhong'

_publ_section_title
;
 Ligand-controlled regiodivergent Ni-catalyzed
 <i>trans</i>-hydroboration/carboboration of internal alkynes with
 B<sub>2</sub>pin<sub>2</sub>.
;
_journal_issue 6
_journal_name_full 'Chemical science'
_journal_page_first 2236
_journal_page_last 2242
_journal_paper_doi 10.1039/d3sc04184k
_journal_volume 15
_journal_year 2024
_chemical_formula_moiety 'C23 H26 B N O2'
_chemical_formula_sum 'C23 H26 B N O2'
_chemical_formula_weight 359.26
_space_group_crystal_system triclinic
_space_group_IT_number 2
_space_group_name_Hall '-P 1'
_space_group_name_H-M_alt 'P -1'
_atom_sites_solution_hydrogens geom
_atom_sites_solution_primary dual
_audit_block_doi 10.5517/ccdc.csd.cc2g18ph
_audit_creation_date 2022-10-07
_audit_creation_method
;
Olex2 1.5-beta
(compiled 2021.12.09 svn.r5202d8cf for OlexSys, GUI svn.r6439)
;
_audit_update_record
;
2023-05-25 deposited with the CCDC.	2024-01-04 downloaded from the CCDC.
;
_cell_angle_alpha 109.101(4)
_cell_angle_beta 103.862(4)
_cell_angle_gamma 102.475(4)
_cell_formula_units_Z 2
_cell_length_a 7.0732(3)
_cell_length_b 12.8154(5)
_cell_length_c 12.8838(5)
_cell_measurement_reflns_used 6404
_cell_measurement_temperature 149.99(10)
_cell_measurement_theta_max 71.4160
_cell_measurement_theta_min 3.8450
_cell_volume 1014.75(9)
_computing_cell_refinement 'CrysAlisPro 1.171.39.33c (Rigaku OD, 2017)'
_computing_data_collection 'CrysAlisPro 1.171.39.33c (Rigaku OD, 2017)'
_computing_data_reduction 'CrysAlisPro 1.171.39.33c (Rigaku OD, 2017)'
_computing_molecular_graphics 'Olex2 1.5-beta (Dolomanov et al., 2009)'
_computing_publication_material 'Olex2 1.5-beta (Dolomanov et al., 2009)'
_computing_structure_refinement 'SHELXL 2017/1 (Sheldrick, 2015)'
_computing_structure_solution 'SHELXT 2014/5 (Sheldrick, 2014)'
_diffrn_ambient_environment N~2~
_diffrn_ambient_temperature 149.99(10)
_diffrn_detector 'CCD plate'
_diffrn_measured_fraction_theta_full 0.990
_diffrn_measured_fraction_theta_max 0.971
_diffrn_measurement_details
;
List of Runs (angles in degrees, time in seconds):

  # Type    Start    End  Width  t~exp~   \w     \q     \k     \f   Frames
#--------------------------------------------------------------------------
  1  \w     82.00 123.00   0.50    0.63    --   42.30  77.00 -30.00   82
  2  \w    -46.00  45.00   0.50    0.63    --   42.30 -77.00-180.00  182
  3  \w     86.00 127.00   0.50    0.63    --   42.30  77.00  30.00   82
  4  \w     91.00 117.00   0.50    0.63    --   42.30  77.00  90.00   52
  5  \w    -33.00  77.00   0.50    0.63    --   42.30 -82.00 -60.00  220
  6  \w     15.00 134.00   0.50    0.50    --  101.60 -64.00 -30.00  238
  7  \w     79.00 141.00   0.50    0.50    --  101.60 -77.00 120.00  124
  8  \w     34.00  98.00   0.50    0.50    --  101.60 -64.00 150.00  128
  9  \w    146.00 179.00   0.50    0.50    --  101.60  82.00   0.00   66
 10  \w     87.00 115.00   0.50    0.50    --  101.60  82.00   0.00   56
 11  \w     87.00 191.00   0.50    0.50    --  101.60  82.00 -90.00  208
 12  \w     87.00 126.00   0.50    0.50    --  101.60  82.00-120.00   78
 13  \w     99.00 126.00   0.50    0.50    --  101.60  50.00  60.00   54
 14  \w    150.00 183.00   0.50    0.50    --  101.60  50.00  60.00   66
 15  \w    105.00 131.00   0.50    0.50    --  101.60 -64.00 150.00   52
 16  \w    153.00 178.00   0.50    0.50    --  101.60 -25.00  90.00   50
 17  \w     38.00 124.00   0.50    0.50    --  101.60 -25.00  90.00  172
 18  \w     43.00  69.00   0.50    0.63    --   42.30  57.00-150.00   52
 19  \w     90.00 116.00   0.50    0.63    --   42.30  77.00-120.00   52
 20  \w     85.00 112.00   0.50    0.63    --   42.30  57.00-150.00   54
 21  \w    100.00 126.00   0.50    0.50    --  101.60 -50.00 150.00   52
 22  \w     42.00  68.00   0.50    0.50    --  101.60 -50.00 150.00   52
 23  \w    102.00 128.00   0.50    0.50    --  101.60 -12.00 -30.00   52
 24  \w     45.00  80.00   0.50    0.50    --  101.60 -12.00 -30.00   70
 25  \w    -20.00  71.00   0.50    0.50    --   42.30 -57.00  30.00  182
 26  \w     16.00  82.00   0.50    0.50    --   42.30 -82.00  30.00  132
 27  \w     50.00  76.00   0.50    0.50    --   42.30 -82.00-120.00   52
 28  \w     -4.00  27.00   0.50    0.50    --   42.30 -82.00-120.00   62
 29  \w     65.00 101.00   0.50    0.50    --  101.60 -82.00 120.00   72
 30  \w     14.00  40.00   0.50    0.50    --  101.60 -12.00  30.00   52
 31  \w     83.00 138.00   0.50    0.50    --  101.60 -82.00-180.00  110
 32  \w     82.00 108.00   0.50    0.50    --  101.60 -82.00   0.00   52
 33  \w     13.00  40.00   0.50    0.50    --  101.60 -82.00 120.00   54
 34  \w     64.00 110.00   0.50    0.50    --  101.60 -82.00-120.00   92
 35  \w     94.00 180.00   0.50    0.50    --  101.60 -12.00  30.00  172
 36  \w     73.00 109.00   0.50    0.50    --  101.60 -82.00  60.00   72
 37  \w     70.00 100.00   0.50    0.50    --  101.60  50.00 150.00   60
 38  \w    149.00 175.00   0.50    0.50    --  101.60  50.00 150.00   52
 39  \w     57.00 105.00   0.50    0.50    --  101.60 -50.00-150.00   96
 40  \w     64.00  90.00   0.50    0.50    --  101.60 -12.00  30.00   52
 41  \w     12.00 143.00   0.50    0.50    --  101.60 -82.00 -30.00  262
 42  \w    148.00 175.00   0.50    0.50    --  101.60  50.00-180.00   54
;
_diffrn_measurement_device 'four-circle diffractometer'
_diffrn_measurement_device_type 'XtaLAB AFC12 (RINC): Kappa single'
_diffrn_measurement_method '\w scans'
_diffrn_orient_matrix_type 'CrysAlisPro convention (1999,Acta A55,543-557)'
_diffrn_orient_matrix_UB_11 0.0495798000
_diffrn_orient_matrix_UB_12 -0.1044082000
_diffrn_orient_matrix_UB_13 0.0205444000
_diffrn_orient_matrix_UB_21 0.1031566000
_diffrn_orient_matrix_UB_22 0.0763793000
_diffrn_orient_matrix_UB_23 0.1314269000
_diffrn_orient_matrix_UB_31 -0.2073923000
_diffrn_orient_matrix_UB_32 -0.0362495000
_diffrn_orient_matrix_UB_33 0.0186915000
_diffrn_radiation_monochromator mirror
_diffrn_radiation_probe x-ray
_diffrn_radiation_type 'Cu K\a'
_diffrn_radiation_wavelength 1.54184
_diffrn_reflns_av_R_equivalents 0.0683
_diffrn_reflns_av_unetI/netI 0.0677
_diffrn_reflns_Laue_measured_fraction_full 0.990
_diffrn_reflns_Laue_measured_fraction_max 0.971
_diffrn_reflns_limit_h_max 6
_diffrn_reflns_limit_h_min -8
_diffrn_reflns_limit_k_max 15
_diffrn_reflns_limit_k_min -15
_diffrn_reflns_limit_l_max 15
_diffrn_reflns_limit_l_min -15
_diffrn_reflns_number 10644
_diffrn_reflns_point_group_measured_fraction_full 0.990
_diffrn_reflns_point_group_measured_fraction_max 0.971
_diffrn_reflns_theta_full 67.684
_diffrn_reflns_theta_max 71.598
_diffrn_reflns_theta_min 3.854
_diffrn_source 'Rotating-anode X-ray tube'
_diffrn_source_type 'Rigaku (Cu) X-ray Source'
_exptl_absorpt_coefficient_mu 0.573
_exptl_absorpt_correction_T_max 1.00000
_exptl_absorpt_correction_T_min 0.38366
_exptl_absorpt_correction_type multi-scan
_exptl_absorpt_process_details
;
CrysAlisPro 1.171.39.33c (Rigaku Oxford Diffraction, 2017)
Empirical absorption correction using spherical harmonics,
 implemented in SCALE3 ABSPACK scaling algorithm.
;
_exptl_crystal_colour 'clear pale colourless'
_exptl_crystal_density_diffrn 1.176
_exptl_crystal_description block
_exptl_crystal_F_000 384
_exptl_crystal_size_max 0.15
_exptl_crystal_size_mid 0.12
_exptl_crystal_size_min 0.1
_refine_diff_density_max 0.581
_refine_diff_density_min -0.415
_refine_diff_density_rms 0.079
_refine_ls_extinction_method none
_refine_ls_goodness_of_fit_ref 1.037
_refine_ls_hydrogen_treatment constr
_refine_ls_matrix_type full
_refine_ls_number_parameters 249
_refine_ls_number_reflns 3847
_refine_ls_number_restraints 0
_refine_ls_restrained_S_all 1.037
_refine_ls_R_factor_all 0.0884
_refine_ls_R_factor_gt 0.0838
_refine_ls_shift/su_max 0.000
_refine_ls_shift/su_mean 0.000
_refine_ls_structure_factor_coef Fsqd
_refine_ls_weighting_details 'w=1/[\s^2^(Fo^2^)+(0.1384P)^2^+0.6023P] where P=(Fo^2^+2Fc^2^)/3'
_refine_ls_weighting_scheme calc
_refine_ls_wR_factor_gt 0.2317
_refine_ls_wR_factor_ref 0.2377
_reflns_Friedel_coverage 0.000
_reflns_number_gt 3460
_reflns_number_total 3847
_reflns_threshold_expression 'I > 2\s(I)'
_cod_data_source_file d3sc04184k2.cif
_cod_data_source_block 99-1
_cod_depositor_comments 'Adding full bibliography for 1570693--1570697.cif.'
_cod_original_cell_volume 1014.75(8)
_cod_database_code 1570694
_shelx_shelxl_version_number 2017/1
_shelx_space_group_comment
;
The symmetry employed for this shelxl refinement is uniquely defined
by the following loop, which should always be used as a source of
symmetry information in preference to the above space-group names.
They are only intended as comments.
;
_shelx_estimated_absorpt_t_max 0.945
_shelx_estimated_absorpt_t_min 0.919
_olex2_refinement_description
;
1. Fixed Uiso
 At 1.2 times of:
  All C(H) groups, All C(H,H) groups
 At 1.5 times of:
  All C(H,H,H) groups
2.a Secondary CH2 refined with riding coordinates:
 C7(H7A,H7B)
2.b Aromatic/amide H refined with riding coordinates:
 C2(H2), C3(H3), C4(H4), C5(H5), C9(H9), C12(H12), C13(H13), C15(H15), C16(H16)
2.c Idealised Me refined as rotating group:
 C17(H17A,H17B,H17C), C19(H19A,H19B,H19C), C20(H20A,H20B,H20C), C22(H22A,H22B,
 H22C), C23(H23A,H23B,H23C)
;
_olex2_submission_special_instructions 'No special instructions were received'
_oxdiff_exptl_absorpt_empirical_details
;
Empirical correction (ABSPACK) includes:
- Absorption correction using spherical harmonics
- Frame scaling
;
_oxdiff_exptl_absorpt_empirical_full_max 3.430
_oxdiff_exptl_absorpt_empirical_full_min 0.259

loop_
_space_group_symop_operation_xyz
'x, y, z'
'-x, -y, -z'

loop_
_atom_site_label
_atom_site_type_symbol
_atom_site_fract_x
_atom_site_fract_y
_atom_site_fract_z
_atom_site_U_iso_or_equiv
_atom_site_adp_type
_atom_site_occupancy
_atom_site_site_symmetry_order
_atom_site_calc_flag
_atom_site_refinement_flags_posn
_atom_site_refinement_flags_adp
_atom_site_refinement_flags_occupancy
_atom_site_disorder_assembly
_atom_site_disorder_group
O1 O 0.3731(2) 0.72155(15) 0.30405(15) 0.0460(5) Uani 1 1 d . . . . .
O2 O 0.6289(2) 0.65768(16) 0.37707(17) 0.0493(5) Uani 1 1 d . . . . .
N1 N 0.0086(4) 0.0116(2) 0.2362(2) 0.0678(7) Uani 1 1 d . . . . .
C1 C 0.1096(3) 0.40052(19) 0.23916(18) 0.0339(5) Uani 1 1 d . . . . .
C2 C 0.0956(3) 0.4406(2) 0.1501(2) 0.0418(5) Uani 1 1 d . . . . .
H2 H 0.116325 0.521124 0.168253 0.050 Uiso 1 1 calc R U . . .
C3 C 0.0521(4) 0.3654(2) 0.0354(2) 0.0488(6) Uani 1 1 d . . . . .
H3 H 0.044060 0.394583 -0.023864 0.059 Uiso 1 1 calc R U . . .
C4 C 0.0205(4) 0.2478(2) 0.0079(2) 0.0490(6) Uani 1 1 d . . . . .
H4 H -0.007032 0.195992 -0.070100 0.059 Uiso 1 1 calc R U . . .
C5 C 0.0292(3) 0.2061(2) 0.0950(2) 0.0429(6) Uani 1 1 d . . . . .
H5 H 0.004878 0.125049 0.075515 0.051 Uiso 1 1 calc R U . . .
C6 C 0.0726(3) 0.2801(2) 0.21022(19) 0.0360(5) Uani 1 1 d . . . . .
C7 C 0.0870(3) 0.23585(19) 0.30654(19) 0.0397(5) Uani 1 1 d . . . . .
H7A H 0.227182 0.274929 0.364762 0.048 Uiso 1 1 calc R U . . .
H7B H -0.010773 0.258226 0.346173 0.048 Uiso 1 1 calc R U . . .
C8 C 0.0431(4) 0.1095(2) 0.2665(2) 0.0486(6) Uani 1 1 d . . . . .
C9 C 0.1615(3) 0.48087(19) 0.36131(18) 0.0331(5) Uani 1 1 d . . . . .
H9 H 0.093637 0.452459 0.406663 0.040 Uiso 1 1 calc R U . . .
C10 C 0.2944(3) 0.58994(18) 0.41547(17) 0.0316(5) Uani 1 1 d . . . . .
C11 C 0.3406(3) 0.65681(18) 0.54237(18) 0.0325(5) Uani 1 1 d . . . . .
C12 C 0.3502(3) 0.60222(19) 0.62047(19) 0.0344(5) Uani 1 1 d . . . . .
H12 H 0.319762 0.519981 0.591741 0.041 Uiso 1 1 calc R U . . .
C13 C 0.4033(3) 0.6660(2) 0.73877(19) 0.0394(5) Uani 1 1 d . . . . .
H13 H 0.407551 0.626507 0.789753 0.047 Uiso 1 1 calc R U . . .
C14 C 0.4506(3) 0.7868(2) 0.7850(2) 0.0416(5) Uani 1 1 d . . . . .
C15 C 0.4412(4) 0.8413(2) 0.7081(2) 0.0435(6) Uani 1 1 d . . . . .
H15 H 0.471751 0.923587 0.737431 0.052 Uiso 1 1 calc R U . . .
C16 C 0.3878(3) 0.77821(19) 0.5888(2) 0.0385(5) Uani 1 1 d . . . . .
H16 H 0.383327 0.818037 0.538126 0.046 Uiso 1 1 calc R U . . .
C17 C 0.5115(4) 0.8560(3) 0.9139(2) 0.0576(7) Uani 1 1 d . . . . .
H17A H 0.387929 0.860167 0.934674 0.086 Uiso 1 1 calc R U . . .
H17B H 0.600825 0.934909 0.934724 0.086 Uiso 1 1 calc R U . . .
H17C H 0.585292 0.817838 0.956516 0.086 Uiso 1 1 calc R U . . .
C18 C 0.5597(3) 0.7903(2) 0.2958(2) 0.0437(6) Uani 1 1 d . . . . .
C19 C 0.6376(5) 0.9092(3) 0.3967(3) 0.0654(8) Uani 1 1 d . . . . .
H19A H 0.529260 0.945728 0.393226 0.098 Uiso 1 1 calc R U . . .
H19B H 0.758381 0.958628 0.391257 0.098 Uiso 1 1 calc R U . . .
H19C H 0.675340 0.899895 0.470718 0.098 Uiso 1 1 calc R U . . .
C20 C 0.5041(4) 0.8065(3) 0.1842(3) 0.0641(9) Uani 1 1 d . . . . .
H20A H 0.445559 0.730148 0.118466 0.096 Uiso 1 1 calc R U . . .
H20B H 0.627504 0.852087 0.177432 0.096 Uiso 1 1 calc R U . . .
H20C H 0.402684 0.847890 0.183335 0.096 Uiso 1 1 calc R U . . .
C21 C 0.7059(4) 0.7188(2) 0.3103(3) 0.0502(6) Uani 1 1 d . . . . .
C22 C 0.9290(5) 0.7858(4) 0.3729(5) 0.0999(16) Uani 1 1 d . . . . .
H22A H 0.948340 0.838843 0.452101 0.150 Uiso 1 1 calc R U . . .
H22B H 0.978638 0.830930 0.330891 0.150 Uiso 1 1 calc R U . . .
H22C H 1.006356 0.731498 0.376937 0.150 Uiso 1 1 calc R U . . .
C23 C 0.6774(9) 0.6221(3) 0.1933(4) 0.1046(17) Uani 1 1 d . . . . .
H23A H 0.736996 0.563867 0.208099 0.157 Uiso 1 1 calc R U . . .
H23B H 0.746665 0.656132 0.149023 0.157 Uiso 1 1 calc R U . . .
H23C H 0.530457 0.584636 0.148332 0.157 Uiso 1 1 calc R U . . .
B1 B 0.4306(4) 0.6547(2) 0.3605(2) 0.0343(5) Uani 1 1 d . . . . .

loop_
_atom_site_aniso_label
_atom_site_aniso_U_11
_atom_site_aniso_U_22
_atom_site_aniso_U_33
_atom_site_aniso_U_23
_atom_site_aniso_U_13
_atom_site_aniso_U_12
O1 0.0273(8) 0.0631(10) 0.0661(11) 0.0507(9) 0.0147(7) 0.0117(7)
O2 0.0338(9) 0.0680(11) 0.0762(12) 0.0572(10) 0.0259(8) 0.0206(8)
N1 0.0737(17) 0.0465(13) 0.0772(17) 0.0278(12) 0.0245(14) 0.0039(11)
C1 0.0215(9) 0.0463(12) 0.0347(11) 0.0214(9) 0.0070(8) 0.0069(8)
C2 0.0370(12) 0.0540(13) 0.0403(12) 0.0281(10) 0.0120(9) 0.0128(10)
C3 0.0466(14) 0.0697(17) 0.0378(12) 0.0298(11) 0.0137(10) 0.0209(12)
C4 0.0364(12) 0.0688(16) 0.0351(11) 0.0172(11) 0.0073(9) 0.0150(11)
C5 0.0275(11) 0.0479(13) 0.0420(12) 0.0145(10) 0.0037(9) 0.0052(9)
C6 0.0198(9) 0.0470(12) 0.0368(11) 0.0203(9) 0.0037(8) 0.0031(8)
C7 0.0290(10) 0.0419(12) 0.0412(12) 0.0212(9) 0.0035(9) 0.0003(8)
C8 0.0403(13) 0.0473(14) 0.0526(14) 0.0254(11) 0.0104(11) 0.0007(10)
C9 0.0239(9) 0.0447(11) 0.0356(10) 0.0251(9) 0.0083(8) 0.0081(8)
C10 0.0237(9) 0.0414(11) 0.0351(10) 0.0240(9) 0.0075(8) 0.0098(8)
C11 0.0209(9) 0.0416(11) 0.0388(11) 0.0229(9) 0.0093(8) 0.0076(8)
C12 0.0256(10) 0.0399(11) 0.0401(11) 0.0234(9) 0.0082(8) 0.0068(8)
C13 0.0309(11) 0.0535(13) 0.0393(11) 0.0277(10) 0.0099(9) 0.0117(9)
C14 0.0281(10) 0.0539(13) 0.0421(12) 0.0190(10) 0.0121(9) 0.0119(9)
C15 0.0386(12) 0.0410(12) 0.0511(13) 0.0177(10) 0.0174(10) 0.0114(9)
C16 0.0344(11) 0.0401(11) 0.0478(12) 0.0250(10) 0.0154(9) 0.0114(9)
C17 0.0516(15) 0.0699(17) 0.0441(14) 0.0150(13) 0.0152(12) 0.0190(13)
C18 0.0317(11) 0.0562(14) 0.0518(13) 0.0380(11) 0.0121(10) 0.0070(9)
C19 0.074(2) 0.0572(16) 0.0670(18) 0.0322(14) 0.0298(15) 0.0062(14)
C20 0.0477(15) 0.085(2) 0.0606(17) 0.0545(16) 0.0055(12) -0.0015(13)
C21 0.0416(13) 0.0641(15) 0.0748(17) 0.0524(14) 0.0330(12) 0.0206(11)
C22 0.0381(16) 0.150(4) 0.174(4) 0.137(4) 0.039(2) 0.0307(19)
C23 0.151(4) 0.076(2) 0.141(4) 0.055(3) 0.118(4) 0.045(3)
B1 0.0286(11) 0.0393(12) 0.0378(12) 0.0230(10) 0.0086(9) 0.0075(9)

loop_
_atom_type_symbol
_atom_type_description
_atom_type_scat_dispersion_real
_atom_type_scat_dispersion_imag
_atom_type_scat_source
C C 0.0181 0.0091 'International Tables Vol C Tables 4.2.6.8 and 6.1.1.4'
H H 0.0000 0.0000 'International Tables Vol C Tables 4.2.6.8 and 6.1.1.4'
B B 0.0090 0.0039 'International Tables Vol C Tables 4.2.6.8 and 6.1.1.4'
N N 0.0311 0.0180 'International Tables Vol C Tables 4.2.6.8 and 6.1.1.4'
O O 0.0492 0.0322 'International Tables Vol C Tables 4.2.6.8 and 6.1.1.4'

loop_
_geom_angle_atom_site_label_1
_geom_angle_atom_site_label_2
_geom_angle_atom_site_label_3
_geom_angle
_geom_angle_site_symmetry_1
_geom_angle_site_symmetry_3
_geom_angle_publ_flag
B1 O1 C18 107.12(17) . . ?
B1 O2 C21 107.20(17) . . ?
C2 C1 C6 118.5(2) . . ?
C2 C1 C9 121.5(2) . . ?
C6 C1 C9 119.98(19) . . ?
C1 C2 H2 119.2 . . ?
C3 C2 C1 121.5(2) . . ?
C3 C2 H2 119.2 . . ?
C2 C3 H3 120.1 . . ?
C4 C3 C2 119.7(2) . . ?
C4 C3 H3 120.1 . . ?
C3 C4 H4 120.2 . . ?
C3 C4 C5 119.5(2) . . ?
C5 C4 H4 120.2 . . ?
C4 C5 H5 119.2 . . ?
C4 C5 C6 121.5(2) . . ?
C6 C5 H5 119.2 . . ?
C1 C6 C7 118.85(19) . . ?
C5 C6 C1 119.1(2) . . ?
C5 C6 C7 122.0(2) . . ?
C6 C7 H7A 108.7 . . ?
C6 C7 H7B 108.7 . . ?
H7A C7 H7B 107.6 . . ?
C8 C7 C6 114.2(2) . . ?
C8 C7 H7A 108.7 . . ?
C8 C7 H7B 108.7 . . ?
N1 C8 C7 179.4(3) . . ?
C1 C9 H9 116.5 . . ?
C10 C9 C1 127.03(19) . . ?
C10 C9 H9 116.5 . . ?
C9 C10 C11 120.20(18) . . ?
C9 C10 B1 126.00(19) . . ?
C11 C10 B1 113.51(17) . . ?
C12 C11 C10 121.58(19) . . ?
C12 C11 C16 117.4(2) . . ?
C16 C11 C10 120.88(18) . . ?
C11 C12 H12 119.5 . . ?
C13 C12 C11 121.1(2) . . ?
C13 C12 H12 119.5 . . ?
C12 C13 H13 119.2 . . ?
C12 C13 C14 121.5(2) . . ?
C14 C13 H13 119.2 . . ?
C13 C14 C17 121.3(2) . . ?
C15 C14 C13 117.7(2) . . ?
C15 C14 C17 121.0(2) . . ?
C14 C15 H15 119.3 . . ?
C14 C15 C16 121.4(2) . . ?
C16 C15 H15 119.3 . . ?
C11 C16 H16 119.6 . . ?
C15 C16 C11 120.9(2) . . ?
C15 C16 H16 119.6 . . ?
C14 C17 H17A 109.5 . . ?
C14 C17 H17B 109.5 . . ?
C14 C17 H17C 109.5 . . ?
H17A C17 H17B 109.5 . . ?
H17A C17 H17C 109.5 . . ?
H17B C17 H17C 109.5 . . ?
O1 C18 C19 107.6(2) . . ?
O1 C18 C20 108.60(19) . . ?
O1 C18 C21 102.39(17) . . ?
C19 C18 C21 111.7(2) . . ?
C20 C18 C19 108.6(2) . . ?
C20 C18 C21 117.4(2) . . ?
C18 C19 H19A 109.5 . . ?
C18 C19 H19B 109.5 . . ?
C18 C19 H19C 109.5 . . ?
H19A C19 H19B 109.5 . . ?
H19A C19 H19C 109.5 . . ?
H19B C19 H19C 109.5 . . ?
C18 C20 H20A 109.5 . . ?
C18 C20 H20B 109.5 . . ?
C18 C20 H20C 109.5 . . ?
H20A C20 H20B 109.5 . . ?
H20A C20 H20C 109.5 . . ?
H20B C20 H20C 109.5 . . ?
O2 C21 C18 102.79(18) . . ?
O2 C21 C22 109.4(2) . . ?
O2 C21 C23 105.2(2) . . ?
C18 C21 C23 112.0(3) . . ?
C22 C21 C18 116.8(3) . . ?
C22 C21 C23 109.8(3) . . ?
C21 C22 H22A 109.5 . . ?
C21 C22 H22B 109.5 . . ?
C21 C22 H22C 109.5 . . ?
H22A C22 H22B 109.5 . . ?
H22A C22 H22C 109.5 . . ?
H22B C22 H22C 109.5 . . ?
C21 C23 H23A 109.5 . . ?
C21 C23 H23B 109.5 . . ?
C21 C23 H23C 109.5 . . ?
H23A C23 H23B 109.5 . . ?
H23A C23 H23C 109.5 . . ?
H23B C23 H23C 109.5 . . ?
O1 B1 C10 124.9(2) . . ?
O2 B1 O1 113.49(19) . . ?
O2 B1 C10 121.31(19) . . ?

loop_
_geom_bond_atom_site_label_1
_geom_bond_atom_site_label_2
_geom_bond_distance
_geom_bond_site_symmetry_2
_geom_bond_publ_flag
O1 C18 1.467(3) . ?
O1 B1 1.358(3) . ?
O2 C21 1.460(3) . ?
O2 B1 1.357(3) . ?
N1 C8 1.134(3) . ?
C1 C2 1.394(3) . ?
C1 C6 1.412(3) . ?
C1 C9 1.473(3) . ?
C2 H2 0.9500 . ?
C2 C3 1.388(3) . ?
C3 H3 0.9500 . ?
C3 C4 1.383(4) . ?
C4 H4 0.9500 . ?
C4 C5 1.387(4) . ?
C5 H5 0.9500 . ?
C5 C6 1.389(3) . ?
C6 C7 1.515(3) . ?
C7 H7A 0.9900 . ?
C7 H7B 0.9900 . ?
C7 C8 1.464(3) . ?
C9 H9 0.9500 . ?
C9 C10 1.343(3) . ?
C10 C11 1.490(3) . ?
C10 B1 1.576(3) . ?
C11 C12 1.398(3) . ?
C11 C16 1.400(3) . ?
C12 H12 0.9500 . ?
C12 C13 1.382(3) . ?
C13 H13 0.9500 . ?
C13 C14 1.394(3) . ?
C14 C15 1.383(4) . ?
C14 C17 1.503(3) . ?
C15 H15 0.9500 . ?
C15 C16 1.392(3) . ?
C16 H16 0.9500 . ?
C17 H17A 0.9800 . ?
C17 H17B 0.9800 . ?
C17 H17C 0.9800 . ?
C18 C19 1.521(4) . ?
C18 C20 1.492(3) . ?
C18 C21 1.540(3) . ?
C19 H19A 0.9800 . ?
C19 H19B 0.9800 . ?
C19 H19C 0.9800 . ?
C20 H20A 0.9800 . ?
C20 H20B 0.9800 . ?
C20 H20C 0.9800 . ?
C21 C22 1.493(4) . ?
C21 C23 1.541(5) . ?
C22 H22A 0.9800 . ?
C22 H22B 0.9800 . ?
C22 H22C 0.9800 . ?
C23 H23A 0.9800 . ?
C23 H23B 0.9800 . ?
C23 H23C 0.9800 . ?

loop_
_geom_torsion_atom_site_label_1
_geom_torsion_atom_site_label_2
_geom_torsion_atom_site_label_3
_geom_torsion_atom_site_label_4
_geom_torsion
_geom_torsion_site_symmetry_1
_geom_torsion_site_symmetry_2
_geom_torsion_site_symmetry_3
_geom_torsion_site_symmetry_4
_geom_torsion_publ_flag
O1 C18 C21 O2 -25.9(2) . . . . ?
O1 C18 C21 C22 -145.7(3) . . . . ?
O1 C18 C21 C23 86.5(2) . . . . ?
C1 C2 C3 C4 0.4(4) . . . . ?
C1 C6 C7 C8 179.26(19) . . . . ?
C1 C9 C10 C11 -175.63(18) . . . . ?
C1 C9 C10 B1 -2.2(3) . . . . ?
C2 C1 C6 C5 1.7(3) . . . . ?
C2 C1 C6 C7 -179.85(19) . . . . ?
C2 C1 C9 C10 -36.8(3) . . . . ?
C2 C3 C4 C5 1.1(4) . . . . ?
C3 C4 C5 C6 -1.1(4) . . . . ?
C4 C5 C6 C1 -0.3(3) . . . . ?
C4 C5 C6 C7 -178.7(2) . . . . ?
C5 C6 C7 C8 -2.4(3) . . . . ?
C6 C1 C2 C3 -1.8(3) . . . . ?
C6 C1 C9 C10 143.2(2) . . . . ?
C9 C1 C2 C3 178.3(2) . . . . ?
C9 C1 C6 C5 -178.32(18) . . . . ?
C9 C1 C6 C7 0.1(3) . . . . ?
C9 C10 C11 C12 35.7(3) . . . . ?
C9 C10 C11 C16 -148.1(2) . . . . ?
C9 C10 B1 O1 90.6(3) . . . . ?
C9 C10 B1 O2 -96.6(3) . . . . ?
C10 C11 C12 C13 176.71(18) . . . . ?
C10 C11 C16 C15 -176.68(19) . . . . ?
C11 C10 B1 O1 -95.6(3) . . . . ?
C11 C10 B1 O2 77.2(3) . . . . ?
C11 C12 C13 C14 -0.5(3) . . . . ?
C12 C11 C16 C15 -0.3(3) . . . . ?
C12 C13 C14 C15 0.5(3) . . . . ?
C12 C13 C14 C17 -179.0(2) . . . . ?
C13 C14 C15 C16 -0.5(3) . . . . ?
C14 C15 C16 C11 0.4(3) . . . . ?
C16 C11 C12 C13 0.3(3) . . . . ?
C17 C14 C15 C16 179.1(2) . . . . ?
C18 O1 B1 O2 -8.7(3) . . . . ?
C18 O1 B1 C10 164.6(2) . . . . ?
C19 C18 C21 O2 88.9(2) . . . . ?
C19 C18 C21 C22 -30.9(3) . . . . ?
C19 C18 C21 C23 -158.7(2) . . . . ?
C20 C18 C21 O2 -144.7(2) . . . . ?
C20 C18 C21 C22 95.5(3) . . . . ?
C20 C18 C21 C23 -32.3(3) . . . . ?
C21 O2 B1 O1 -9.2(3) . . . . ?
C21 O2 B1 C10 177.3(2) . . . . ?
B1 O1 C18 C19 -96.3(2) . . . . ?
B1 O1 C18 C20 146.4(2) . . . . ?
B1 O1 C18 C21 21.5(3) . . . . ?
B1 O2 C21 C18 21.9(3) . . . . ?
B1 O2 C21 C22 146.6(3) . . . . ?
B1 O2 C21 C23 -95.5(3) . . . . ?
B1 C10 C11 C12 -138.5(2) . . . . ?
B1 C10 C11 C16 37.7(3) . . . . ?
